data_4512118
loop_
_publ_author_name
'Vishnoi, Pratap'
'Walawalkar, Mrinalini G.'
'Murugavel, Ramaswamy'

_publ_section_title
;
 Containment of Polynitroaromatic Compounds in a Hydrogen Bonded
 Triarylbenzene Host
;
_journal_issue 11
_journal_name_full 'Crystal Growth &amp; Design'
_journal_page_first 5668
_journal_paper_doi 10.1021/cg500948h
_journal_volume 14
_journal_year 2014
_chemical_formula_moiety 'C31 H26 N6 O6'
_chemical_formula_sum 'C31 H26 N6 O6'
_chemical_formula_weight 578.58
_chemical_name_systematic
;
 ?
;
_space_group_IT_number 2
_symmetry_cell_setting triclinic
_symmetry_space_group_name_Hall '-P 1'
_symmetry_space_group_name_H-M 'P -1'
_atom_sites_solution_hydrogens geom
_atom_sites_solution_primary direct
_atom_sites_solution_secondary difmap
_audit_creation_method SHELXL-97
_cell_angle_alpha 114.992(9)
_cell_angle_beta 96.439(6)
_cell_angle_gamma 96.452(4)
_cell_formula_units_Z 2
_cell_length_a 7.158(4)
_cell_length_b 14.331(8)
_cell_length_c 14.651(8)
_cell_measurement_temperature 150(2)
_cell_measurement_theta_max 31.1
_cell_measurement_theta_min 2.7
_cell_volume 1332.1(13)
_computing_cell_refinement 'CrystalClear-SM Expert 2.0 r4'
_computing_data_collection 'CrystalClear-SM Expert 2.0 r4 (Rigaku, 2009)'
_computing_data_reduction 'CrystalClear-SM Expert 2.0 r4'
_computing_molecular_graphics 'CrystalStructure 4.0 (Rigaku, 2010)'
_computing_publication_material 'CrystalStructure 4.0'
_computing_structure_refinement 'SHELXL97 (Sheldrick, 2008)'
_computing_structure_solution 'SHELXS86 (Sheldrick, 1985)'
_diffrn_ambient_temperature 150(2)
_diffrn_measured_fraction_theta_full 0.991
_diffrn_measured_fraction_theta_max 0.991
_diffrn_radiation_monochromator graphite
_diffrn_radiation_source 'fine-focus sealed tube'
_diffrn_radiation_type MoK\a
_diffrn_radiation_wavelength 0.71075
_diffrn_reflns_av_R_equivalents 0.0527
_diffrn_reflns_av_sigmaI/netI 0.0593
_diffrn_reflns_limit_h_max 8
_diffrn_reflns_limit_h_min -8
_diffrn_reflns_limit_k_max 17
_diffrn_reflns_limit_k_min -17
_diffrn_reflns_limit_l_max 17
_diffrn_reflns_limit_l_min -17
_diffrn_reflns_number 9934
_diffrn_reflns_theta_full 25.00
_diffrn_reflns_theta_max 25.00
_diffrn_reflns_theta_min 2.68
_exptl_absorpt_coefficient_mu 0.103
_exptl_absorpt_correction_T_max 1.000
_exptl_absorpt_correction_T_min 0.752
_exptl_absorpt_correction_type multi-scan
_exptl_absorpt_process_details 'NUMABS (Rigaku, 1999)'
_exptl_crystal_colour red
_exptl_crystal_density_diffrn 1.442
_exptl_crystal_density_method 'not measured'
_exptl_crystal_description block
_exptl_crystal_F_000 604
_exptl_crystal_size_max 0.13
_exptl_crystal_size_mid 0.10
_exptl_crystal_size_min 0.06
_refine_diff_density_max 0.368
_refine_diff_density_min -0.268
_refine_diff_density_rms 0.072
_refine_ls_extinction_method none
_refine_ls_goodness_of_fit_ref 0.998
_refine_ls_hydrogen_treatment mixed
_refine_ls_matrix_type full
_refine_ls_number_parameters 385
_refine_ls_number_reflns 4657
_refine_ls_number_restraints 0
_refine_ls_restrained_S_all 0.998
_refine_ls_R_factor_all 0.0684
_refine_ls_R_factor_gt 0.0553
_refine_ls_shift/su_max 0.000
_refine_ls_shift/su_mean 0.000
_refine_ls_structure_factor_coef Fsqd
_refine_ls_weighting_details 'calc w=1/[\s^2^(Fo^2^)+(0.0988P)^2^+0.0000P] where P=(Fo^2^+2Fc^2^)/3'
_refine_ls_weighting_scheme calc
_refine_ls_wR_factor_gt 0.1485
_refine_ls_wR_factor_ref 0.1576
_reflns_number_gt 3430
_reflns_number_total 4657
_reflns_threshold_expression >2sigma(I)
_cod_data_source_file cg500948h_si_002.cif
_cod_data_source_block 2_TAPB-TNT
_cod_depositor_comments
;
The following automatic conversions were performed:

'_exptl_absorpt_correction_type' value 'Multi-scan' changed to
'multi-scan' according to
/home/saulius/struct/COD-crude-data--automatic-downloads/rss-feeds/ACS/lib/dictionaries/cif_core.dic
dictionary named 'cif_core.dic' version 2.4.2 from 2011-04-26.

Automatic conversion script
Id: cif_fix_values 2827 2014-09-09 07:05:25Z andrius 

 Adding full bibliography for 4512117--4512120.cif.
;
_cod_original_cell_volume 1332.1(12)
_cod_original_sg_symbol_H-M P-1
_cod_database_code 4512118

loop_
_symmetry_equiv_pos_as_xyz
'x, y, z'
'-x, -y, -z'

loop_
_atom_site_label
_atom_site_type_symbol
_atom_site_fract_x
_atom_site_fract_y
_atom_site_fract_z
_atom_site_U_iso_or_equiv
_atom_site_adp_type
_atom_site_occupancy
_atom_site_symmetry_multiplicity
_atom_site_calc_flag
O1 O 0.1936(2) 0.23899(14) 1.07353(12) 0.0405(5) Uani 1 1 d
O2 O 0.1710(2) 0.07201(13) 0.98697(12) 0.0375(4) Uani 1 1 d
O3 O 0.3303(2) -0.08355(12) 0.65903(12) 0.0369(4) Uani 1 1 d
O4 O 0.3203(3) -0.00218(14) 0.56389(12) 0.0513(5) Uani 1 1 d
O5 O 0.2259(3) 0.35952(14) 0.70876(13) 0.0448(5) Uani 1 1 d
O6 O 0.3907(3) 0.44262(13) 0.86288(13) 0.0447(5) Uani 1 1 d
N1 N 0.9950(3) -0.35312(16) 0.56115(15) 0.0376(5) Uani 1 1 d
N2 N 0.6914 0.4853 0.5831 0.0351(5) Uani 1 1 d
N3 N 0.5359(3) 0.32539(16) 1.33165(14) 0.0331(5) Uani 1 1 d
N4 N 0.1955(3) 0.16131(16) 0.99462(14) 0.0293(5) Uani 1 1 d
N5 N 0.3126(3) -0.00689(15) 0.64507(14) 0.0299(5) Uani 1 1 d
N6 N 0.2948(3) 0.36402(15) 0.79152(15) 0.0328(5) Uani 1 1 d
C1 C 0.7831(3) 0.04693(17) 0.77331(15) 0.0230(5) Uani 1 1 d
C2 C 0.7832(3) 0.11526(17) 0.72830(16) 0.0247(5) Uani 1 1 d
C3 C 0.7523(3) 0.21797(17) 0.78140(15) 0.0241(5) Uani 1 1 d
C4 C 0.7231(3) 0.25137(17) 0.88269(16) 0.0237(5) Uani 1 1 d
C5 C 0.7240(3) 0.18554(17) 0.93064(15) 0.0232(5) Uani 1 1 d
C6 C 0.7537(3) 0.08321(17) 0.87493(15) 0.0241(5) Uani 1 1 d
C7 C 0.8248(3) -0.06088(17) 0.71702(16) 0.0239(5) Uani 1 1 d
C8 C 0.9013(3) -0.11333(17) 0.76939(16) 0.0258(5) Uani 1 1 d
C9 C 0.9554(3) -0.20964(17) 0.71851(17) 0.0280(5) Uani 1 1 d
C10 C 0.9357(3) -0.25560(17) 0.61224(16) 0.0276(5) Uani 1 1 d
C11 C 0.8509(3) -0.20744(18) 0.55858(17) 0.0332(6) Uani 1 1 d
C12 C 0.7956(3) -0.11104(18) 0.61033(16) 0.0307(5) Uani 1 1 d
C13 C 0.7441(3) 0.28764(17) 0.73054(16) 0.0246(5) Uani 1 1 d
C14 C 0.6723(3) 0.24716(17) 0.62555(16) 0.0273(5) Uani 1 1 d
C15 C 0.6584(3) 0.31153(18) 0.57773(16) 0.0299(5) Uani 1 1 d
C16 C 0.7144(3) 0.41967(18) 0.63207(16) 0.0281(5) Uani 1 1 d
C17 C 0.7894(3) 0.46125(18) 0.73669(17) 0.0310(5) Uani 1 1 d
C18 C 0.8019(3) 0.39666(17) 0.78403(16) 0.0284(5) Uani 1 1 d
C19 C 0.6863(3) 0.22161(16) 1.03728(15) 0.0229(5) Uani 1 1 d
C20 C 0.7045(3) 0.32859(18) 1.10373(16) 0.0293(5) Uani 1 1 d
C21 C 0.6563(3) 0.36203(18) 1.19979(17) 0.0313(5) Uani 1 1 d
C22 C 0.5854(3) 0.29094(17) 1.23412(16) 0.0259(5) Uani 1 1 d
C23 C 0.5732(3) 0.18425(18) 1.17063(16) 0.0272(5) Uani 1 1 d
C24 C 0.6234(3) 0.15143(17) 1.07517(16) 0.0254(5) Uani 1 1 d
C25 C 0.2344(3) 0.27060(17) 0.89864(16) 0.0252(5) Uani 1 1 d
C26 C 0.2310(3) 0.17432(17) 0.90254(15) 0.0240(5) Uani 1 1 d
C27 C 0.2592(3) 0.08352(17) 0.82180(16) 0.0251(5) Uani 1 1 d
C28 C 0.2841(3) 0.08835(16) 0.73213(15) 0.0243(5) Uani 1 1 d
C29 C 0.2856(3) 0.17859(17) 0.72042(16) 0.0262(5) Uani 1 1 d
C30 C 0.2674(3) 0.26773(17) 0.80484(16) 0.0255(5) Uani 1 1 d
C31 C 0.1989(3) 0.36901(18) 0.98378(17) 0.0319(6) Uani 1 1 d
H18 H 0.8488 0.4261 0.8567 0.080 Uiso 1 1 d
H2 H 0.8127 0.0949 0.6584 0.080 Uiso 1 1 d
H4 H 0.7033 0.3249 0.9190 0.080 Uiso 1 1 d
H27 H 0.2607 0.0208 0.8364 0.080 Uiso 1 1 d
H29 H 0.3076 0.1856 0.6543 0.080 Uiso 1 1 d
H23 H 0.5301 0.1345 1.2005 0.080 Uiso 1 1 d
H9 H 1.0122 -0.2458 0.7612 0.090 Uiso 1 1 d
H12 H 0.7395 -0.0804 0.5686 0.080 Uiso 1 1 d
H20 H 0.7533 0.3810 1.0783 0.080 Uiso 1 1 d
H14 H 0.6381 0.1636 0.5835 0.080 Uiso 1 1 d
H6 H 0.7516 0.0325 0.9087 0.080 Uiso 1 1 d
H15 H 0.6136 0.2799 0.5016 0.080 Uiso 1 1 d
H8 H 0.9227 -0.0826 0.8473 0.080 Uiso 1 1 d
H24 H 0.6129 0.0759 1.0351 0.080 Uiso 1 1 d
H11 H 0.8254 -0.2377 0.4800 0.080 Uiso 1 1 d
H21 H 0.6637 0.4375 1.2466 0.080 Uiso 1 1 d
H31A H 0.1795 0.4240 0.9561 0.080 Uiso 1 1 d
H31C H 0.0898 0.3554 1.0191 0.080 Uiso 1 1 d
H31B H 0.3157 0.3980 1.0380 0.080 Uiso 1 1 d
H3W2 H 0.4474 0.2749 1.3456 0.080 Uiso 1 1 d
H1W2 H 1.0027 -0.3709 0.4814 0.080 Uiso 1 1 d
H3W1 H 0.4753 0.3773 1.3438 0.080 Uiso 1 1 d
H2W1 H 0.7918 0.5423 0.5962 0.080 Uiso 1 1 d
H2W2 H 0.6529 0.4428 0.5029 0.080 Uiso 1 1 d
H1W1 H 1.1265 -0.3611 0.5973 0.080 Uiso 1 1 d
H17 H 0.8284 0.5417 0.7749 0.080 Uiso 1 1 d

loop_
_atom_site_aniso_label
_atom_site_aniso_U_11
_atom_site_aniso_U_22
_atom_site_aniso_U_33
_atom_site_aniso_U_23
_atom_site_aniso_U_13
_atom_site_aniso_U_12
O1 0.0576(11) 0.0380(10) 0.0219(9) 0.0070(8) 0.0121(8) 0.0136(9)
O2 0.0468(10) 0.0334(10) 0.0320(9) 0.0172(8) 0.0035(7) -0.0020(8)
O3 0.0481(11) 0.0233(9) 0.0358(10) 0.0086(8) 0.0102(8) 0.0081(8)
O4 0.0920(15) 0.0350(11) 0.0251(10) 0.0088(8) 0.0196(9) 0.0138(10)
O5 0.0691(13) 0.0368(11) 0.0340(10) 0.0193(8) 0.0095(9) 0.0154(9)
O6 0.0592(12) 0.0221(9) 0.0418(10) 0.0072(8) 0.0058(9) -0.0035(8)
N1 0.0489(13) 0.0233(11) 0.0351(11) 0.0045(9) 0.0141(9) 0.0130(9)
N2 0.0488(12) 0.0289(11) 0.0328(11) 0.0168(9) 0.0109(9) 0.0097(9)
N3 0.0433(12) 0.0343(12) 0.0232(10) 0.0121(9) 0.0105(8) 0.0106(9)
N4 0.0283(10) 0.0337(12) 0.0246(10) 0.0126(9) 0.0026(8) 0.0030(9)
N5 0.0364(11) 0.0223(11) 0.0260(11) 0.0064(8) 0.0061(8) 0.0027(8)
N6 0.0391(11) 0.0245(11) 0.0345(12) 0.0105(9) 0.0122(9) 0.0086(9)
C1 0.0194(11) 0.0220(12) 0.0218(11) 0.0054(9) 0.0006(8) 0.0017(9)
C2 0.0235(11) 0.0231(12) 0.0220(11) 0.0055(9) 0.0029(8) 0.0023(9)
C3 0.0211(11) 0.0245(12) 0.0229(11) 0.0080(9) 0.0020(8) 0.0009(9)
C4 0.0229(11) 0.0204(11) 0.0224(11) 0.0057(9) 0.0021(8) 0.0011(9)
C5 0.0201(11) 0.0225(12) 0.0220(11) 0.0062(9) 0.0019(8) 0.0010(9)
C6 0.0232(11) 0.0224(12) 0.0222(11) 0.0062(9) 0.0026(8) 0.0029(9)
C7 0.0245(11) 0.0202(11) 0.0219(11) 0.0051(9) 0.0047(9) 0.0015(9)
C8 0.0261(11) 0.0216(12) 0.0253(12) 0.0068(9) 0.0044(9) 0.0019(9)
C9 0.0280(12) 0.0238(12) 0.0294(12) 0.0096(10) 0.0052(9) 0.0028(9)
C10 0.0291(12) 0.0189(11) 0.0291(12) 0.0046(9) 0.0088(9) 0.0026(9)
C11 0.0456(14) 0.0247(13) 0.0233(12) 0.0045(10) 0.0063(10) 0.0075(11)
C12 0.0394(14) 0.0257(13) 0.0235(12) 0.0076(10) 0.0034(10) 0.0077(10)
C13 0.0261(12) 0.0217(12) 0.0233(11) 0.0070(9) 0.0060(9) 0.0039(9)
C14 0.0335(12) 0.0236(12) 0.0215(11) 0.0069(9) 0.0066(9) 0.0031(10)
C15 0.0389(13) 0.0269(13) 0.0216(11) 0.0091(9) 0.0062(9) 0.0032(10)
C16 0.0338(13) 0.0269(13) 0.0269(12) 0.0125(10) 0.0109(9) 0.0100(10)
C17 0.0410(14) 0.0218(12) 0.0266(12) 0.0073(10) 0.0067(10) 0.0049(10)
C18 0.0327(12) 0.0237(12) 0.0228(11) 0.0058(9) 0.0025(9) 0.0033(10)
C19 0.0237(11) 0.0212(11) 0.0205(11) 0.0062(9) 0.0026(8) 0.0045(9)
C20 0.0389(13) 0.0231(12) 0.0255(12) 0.0102(10) 0.0083(10) 0.0043(10)
C21 0.0442(14) 0.0228(12) 0.0231(12) 0.0059(9) 0.0073(10) 0.0080(10)
C22 0.0284(12) 0.0281(12) 0.0198(11) 0.0091(9) 0.0028(9) 0.0078(9)
C23 0.0300(12) 0.0256(12) 0.0253(12) 0.0111(9) 0.0043(9) 0.0042(9)
C24 0.0271(12) 0.0212(11) 0.0251(12) 0.0080(9) 0.0034(9) 0.0040(9)
C25 0.0186(11) 0.0249(12) 0.0239(11) 0.0053(9) -0.0005(8) -0.0017(9)
C26 0.0225(11) 0.0264(12) 0.0205(11) 0.0090(9) 0.0019(8) 0.0021(9)
C27 0.0221(11) 0.0248(12) 0.0235(11) 0.0080(9) 0.0006(8) -0.0007(9)
C28 0.0252(11) 0.0192(11) 0.0213(11) 0.0032(9) 0.0031(9) 0.0006(9)
C29 0.0244(11) 0.0258(12) 0.0247(11) 0.0087(9) 0.0036(9) 0.0003(9)
C30 0.0238(11) 0.0229(12) 0.0275(12) 0.0102(9) 0.0023(9) 0.0017(9)
C31 0.0369(13) 0.0263(13) 0.0236(12) 0.0029(10) 0.0049(10) 0.0050(10)

loop_
_atom_type_symbol
_atom_type_description
_atom_type_scat_dispersion_real
_atom_type_scat_dispersion_imag
_atom_type_scat_source
C C 0.0033 0.0016 'International Tables Vol C Tables 4.2.6.8 and 6.1.1.4'
H H 0.0000 0.0000 'International Tables Vol C Tables 4.2.6.8 and 6.1.1.4'
N N 0.0061 0.0033 'International Tables Vol C Tables 4.2.6.8 and 6.1.1.4'
O O 0.0106 0.0060 'International Tables Vol C Tables 4.2.6.8 and 6.1.1.4'

loop_
_geom_angle_atom_site_label_1
_geom_angle_atom_site_label_2
_geom_angle_atom_site_label_3
_geom_angle
O1 N4 O2 123.66(19)
O1 N4 C26 118.98(19)
O2 N4 C26 117.35(18)
O3 N5 O4 124.59(19)
O3 N5 C28 118.18(19)
O4 N5 C28 117.22(19)
O6 N6 O5 124.6(2)
O6 N6 C30 117.4(2)
O5 N6 C30 117.97(18)
C2 C1 C6 118.6(2)
C2 C1 C7 120.86(18)
C6 C1 C7 120.43(19)
C1 C2 C3 121.65(19)
C2 C3 C4 118.1(2)
C2 C3 C13 120.73(19)
C4 C3 C13 121.1(2)
C5 C4 C3 121.8(2)
C4 C5 C6 118.43(19)
C4 C5 C19 120.9(2)
C6 C5 C19 120.6(2)
C5 C6 C1 121.3(2)
C8 C7 C12 117.5(2)
C8 C7 C1 121.10(19)
C12 C7 C1 121.4(2)
C9 C8 C7 121.8(2)
C8 C9 C10 119.9(2)
C11 C10 C9 119.2(2)
C11 C10 N1 121.4(2)
C9 C10 N1 119.4(2)
C10 C11 C12 120.5(2)
C11 C12 C7 121.0(2)
C14 C13 C18 116.6(2)
C14 C13 C3 120.9(2)
C18 C13 C3 122.51(19)
C15 C14 C13 121.5(2)
C14 C15 C16 121.2(2)
C15 C16 C17 118.0(2)
C18 C17 C16 120.4(2)
C17 C18 C13 122.2(2)
C24 C19 C20 116.38(19)
C24 C19 C5 122.0(2)
C20 C19 C5 121.58(19)
C21 C20 C19 121.7(2)
C20 C21 C22 121.0(2)
C21 C22 C23 118.1(2)
C21 C22 N3 120.8(2)
C23 C22 N3 121.11(19)
C24 C23 C22 120.6(2)
C23 C24 C19 122.2(2)
C26 C25 C30 113.84(19)
C26 C25 C31 124.8(2)
C30 C25 C31 121.4(2)
C27 C26 C25 123.8(2)
C27 C26 N4 114.4(2)
C25 C26 N4 121.84(19)
C28 C27 C26 117.7(2)
C29 C28 C27 122.6(2)
C29 C28 N5 118.53(19)
C27 C28 N5 118.8(2)
C28 C29 C30 117.2(2)
C29 C30 C25 124.7(2)
C29 C30 N6 114.48(19)
C25 C30 N6 120.76(19)

loop_
_geom_bond_atom_site_label_1
_geom_bond_atom_site_label_2
_geom_bond_distance
O1 N4 1.223(2)
O2 N4 1.227(3)
O3 N5 1.217(3)
O4 N5 1.226(2)
O5 N6 1.229(3)
O6 N6 1.226(2)
N1 C10 1.419(3)
N3 C22 1.403(3)
N4 C26 1.483(3)
N5 C28 1.477(3)
N6 C30 1.468(3)
C1 C2 1.393(3)
C1 C6 1.404(3)
C1 C7 1.496(3)
C2 C3 1.402(3)
C3 C4 1.403(3)
C3 C13 1.479(3)
C4 C5 1.394(3)
C5 C6 1.400(3)
C5 C19 1.492(3)
C7 C8 1.393(3)
C7 C12 1.395(3)
C8 C9 1.388(3)
C9 C10 1.393(3)
C10 C11 1.382(3)
C11 C12 1.395(3)
C13 C14 1.403(3)
C13 C18 1.405(3)
C14 C15 1.379(3)
C15 C16 1.394(3)
C16 C17 1.402(3)
C17 C18 1.376(3)
C19 C24 1.396(3)
C19 C20 1.407(3)
C20 C21 1.380(3)
C21 C22 1.386(3)
C22 C23 1.400(3)
C23 C24 1.379(3)
C25 C26 1.403(3)
C25 C30 1.405(3)
C25 C31 1.508(3)
C26 C27 1.395(3)
C27 C28 1.374(3)
C28 C29 1.374(3)
C29 C30 1.384(3)

loop_
_geom_hbond_atom_site_label_D
_geom_hbond_atom_site_label_H
_geom_hbond_atom_site_label_A
_geom_hbond_distance_DH
_geom_hbond_distance_HA
_geom_hbond_distance_DA
_geom_hbond_angle_DHA
_geom_hbond_site_symmetry_A
N3 H3W1 N2 0.867(2) 2.34 3.187(2) 165.03(12) 2_667
N2 H2W1 N1 0.96 2.226(2) 3.138(2) 157.84(5) 1_565
N2 H2W2 N3 1.06 2.339(2) 3.382(2) 169.39(5) 1_554
N1 H1W1 N3 1.069(2) 2.427(2) 3.448(3) 159.23(12) 2_757

loop_
_geom_torsion_atom_site_label_1
_geom_torsion_atom_site_label_2
_geom_torsion_atom_site_label_3
_geom_torsion_atom_site_label_4
_geom_torsion
C6 C1 C2 C3 -0.8(3)
C7 C1 C2 C3 -177.30(19)
C1 C2 C3 C4 0.7(3)
C1 C2 C3 C13 -177.15(18)
C2 C3 C4 C5 0.0(3)
C13 C3 C4 C5 177.82(19)
C3 C4 C5 C6 -0.5(3)
C3 C4 C5 C19 -177.99(18)
C4 C5 C6 C1 0.4(3)
C19 C5 C6 C1 177.88(18)
C2 C1 C6 C5 0.3(3)
C7 C1 C6 C5 176.75(18)
C2 C1 C7 C8 153.4(2)
C6 C1 C7 C8 -23.0(3)
C2 C1 C7 C12 -24.1(3)
C6 C1 C7 C12 159.5(2)
C12 C7 C8 C9 3.0(3)
C1 C7 C8 C9 -174.59(19)
C7 C8 C9 C10 0.8(3)
C8 C9 C10 C11 -4.1(3)
C8 C9 C10 N1 178.78(19)
C9 C10 C11 C12 3.7(3)
N1 C10 C11 C12 -179.3(2)
C10 C11 C12 C7 0.2(3)
C8 C7 C12 C11 -3.5(3)
C1 C7 C12 C11 174.1(2)
C2 C3 C13 C14 32.2(3)
C4 C3 C13 C14 -145.6(2)
C2 C3 C13 C18 -149.5(2)
C4 C3 C13 C18 32.7(3)
C18 C13 C14 C15 -0.4(3)
C3 C13 C14 C15 178.0(2)
C13 C14 C15 C16 -0.3(3)
C14 C15 C16 C17 1.4(3)
C15 C16 C17 C18 -1.7(3)
C16 C17 C18 C13 1.1(4)
C14 C13 C18 C17 0.0(3)
C3 C13 C18 C17 -178.4(2)
C4 C5 C19 C24 158.1(2)
C6 C5 C19 C24 -19.3(3)
C4 C5 C19 C20 -19.1(3)
C6 C5 C19 C20 163.4(2)
C24 C19 C20 C21 -2.2(3)
C5 C19 C20 C21 175.2(2)
C19 C20 C21 C22 -0.9(4)
C20 C21 C22 C23 3.2(4)
C20 C21 C22 N3 -179.7(2)
C21 C22 C23 C24 -2.6(3)
N3 C22 C23 C24 -179.61(19)
C22 C23 C24 C19 -0.5(4)
C20 C19 C24 C23 2.8(3)
C5 C19 C24 C23 -174.52(19)
C30 C25 C26 C27 0.5(3)
C31 C25 C26 C27 178.21(19)
C30 C25 C26 N4 -179.15(17)
C31 C25 C26 N4 -1.5(3)
O1 N4 C26 C27 170.69(19)
O2 N4 C26 C27 -8.7(3)
O1 N4 C26 C25 -9.6(3)
O2 N4 C26 C25 171.0(2)
C25 C26 C27 C28 -2.7(3)
N4 C26 C27 C28 177.02(18)
C26 C27 C28 C29 1.2(3)
C26 C27 C28 N5 -179.49(18)
O3 N5 C28 C29 172.8(2)
O4 N5 C28 C29 -5.9(3)
O3 N5 C28 C27 -6.6(3)
O4 N5 C28 C27 174.75(19)
C27 C28 C29 C30 2.2(3)
N5 C28 C29 C30 -177.04(18)
C28 C29 C30 C25 -4.7(3)
C28 C29 C30 N6 172.48(19)
C26 C25 C30 C29 3.3(3)
C31 C25 C30 C29 -174.5(2)
C26 C25 C30 N6 -173.72(19)
C31 C25 C30 N6 8.5(3)
O6 N6 C30 C29 -137.1(2)
O5 N6 C30 C29 40.5(3)
O6 N6 C30 C25 40.3(3)
O5 N6 C30 C25 -142.2(2)
